data_4084202
loop_
_publ_author_name
'Ng, Kim Hong'
'Li, Yongxin'
'Ganguly, Rakesh'
'Mathey, Francois'

_publ_section_title
;
 Modifying the Chemistry of the Phosphole Dienic System by \a-Vinylation
;
_journal_issue 16
_journal_name_full Organometallics
_journal_page_first 4245
_journal_paper_doi 10.1021/om500526u
_journal_volume 33
_journal_year 2014
_chemical_formula_sum 'C25 H21 O9 P W'
_chemical_formula_weight 680.24
_space_group_crystal_system triclinic
_space_group_IT_number 2
_space_group_name_Hall '-P 1'
_space_group_name_H-M_alt 'P -1'
_symmetry_space_group_name_Hall '-P 1'
_symmetry_space_group_name_H-M 'P -1'
_atom_sites_solution_hydrogens geom
_cell_angle_alpha 66.3596(16)
_cell_angle_beta 89.6223(16)
_cell_angle_gamma 74.1012(16)
_cell_formula_units_Z 2
_cell_length_a 7.8997(2)
_cell_length_b 13.3814(4)
_cell_length_c 13.9890(4)
_cell_measurement_reflns_used 9950
_cell_measurement_temperature 103.(2)
_cell_measurement_theta_max 29.6441
_cell_measurement_theta_min 2.6995
_cell_volume 1293.87(7)
_computing_cell_refinement 'SAINT V8.34A (Bruker AXS Inc., 2013)'
_computing_data_collection 'APEX2 (Bruker AXS Inc., 2013)'
_computing_data_reduction 'SAINT V8.34A (Bruker AXS Inc., 2013)'
_computing_molecular_graphics 'XP (Bruker AXS Inc., 2013)'
_computing_publication_material 'APEX2 (Bruker AXS Inc., 2013)'
_computing_structure_refinement 'SHELXL-2013 (Sheldrick, 2013)'
_diffrn_ambient_temperature 103.(2)
_diffrn_detector_area_resol_mean 8.3333
_diffrn_measured_fraction_theta_full 0.993
_diffrn_measured_fraction_theta_max 0.993
_diffrn_measurement_device_type 'CCD area detector'
_diffrn_measurement_method 'phi and omega scans'
_diffrn_radiation_monochromator graphite
_diffrn_radiation_type MoK\a
_diffrn_radiation_wavelength 0.71073
_diffrn_reflns_av_R_equivalents 0.0504
_diffrn_reflns_av_unetI/netI 0.0429
_diffrn_reflns_limit_h_max 10
_diffrn_reflns_limit_h_min -11
_diffrn_reflns_limit_k_max 18
_diffrn_reflns_limit_k_min -18
_diffrn_reflns_limit_l_max 19
_diffrn_reflns_limit_l_min -19
_diffrn_reflns_number 34777
_diffrn_reflns_theta_full 29.75
_diffrn_reflns_theta_max 29.75
_diffrn_reflns_theta_min 1.74
_diffrn_source 'fine-focus sealed tube'
_exptl_absorpt_coefficient_mu 4.576
_exptl_absorpt_correction_T_max 0.66
_exptl_absorpt_correction_T_min 0.52
_exptl_absorpt_correction_type multi-scan
_exptl_absorpt_process_details 'SADABS V2012/1 (Bruker AXS Inc.)'
_exptl_crystal_colour colourless
_exptl_crystal_density_diffrn 1.746
_exptl_crystal_density_method 'not measured'
_exptl_crystal_description block
_exptl_crystal_F_000 664
_exptl_crystal_size_max 0.200
_exptl_crystal_size_mid 0.160
_exptl_crystal_size_min 0.100
_refine_diff_density_max 2.511
_refine_diff_density_min -1.857
_refine_ls_extinction_method none
_refine_ls_goodness_of_fit_ref 1.056
_refine_ls_hydrogen_treatment constr
_refine_ls_matrix_type full
_refine_ls_number_parameters 329
_refine_ls_number_reflns 7318
_refine_ls_number_restraints 0
_refine_ls_restrained_S_all 1.056
_refine_ls_R_factor_all 0.0409
_refine_ls_R_factor_gt 0.0295
_refine_ls_shift/su_max 0.002
_refine_ls_shift/su_mean 0.000
_refine_ls_structure_factor_coef Fsqd
_refine_ls_weighting_details 'w=1/[\s^2^(Fo^2^)+(0.0278P)^2^+1.1972P] where P=(Fo^2^+2Fc^2^)/3'
_refine_ls_weighting_scheme calc
_refine_ls_wR_factor_gt 0.0596
_refine_ls_wR_factor_ref 0.0636
_reflns_number_gt 6318
_reflns_number_total 7318
_reflns_threshold_expression 'I > 2\s(I)'
_cod_data_source_file om500526u_si_001.cif
_cod_data_source_block I
_cod_depositor_comments 'Adding full bibliography for 4084198--4084202.cif.'
_cod_database_code 4084202

loop_
_space_group_symop_operation_xyz
'x, y, z'
'-x, -y, -z'

loop_
_atom_site_type_symbol
_atom_site_label
_atom_site_fract_x
_atom_site_fract_y
_atom_site_fract_z
_atom_site_U_iso_or_equiv
_atom_site_adp_type
_atom_site_calc_flag
_atom_site_refinement_flags_adp
_atom_site_refinement_flags_posn
_atom_site_occupancy
W W1 0.47814(2) 0.24422(2) 0.51760(2) 0.01630(4) Uani d . . 1
C C1 0.3632(4) 0.4096(3) 0.4940(3) 0.0205(7) Uani d . . 1
C C2 0.2634(5) 0.2546(3) 0.4287(3) 0.0225(7) Uani d . . 1
C C3 0.6030(5) 0.2905(3) 0.3877(3) 0.0294(8) Uani d . . 1
C C4 0.5924(4) 0.0746(3) 0.5563(3) 0.0177(6) Uani d . . 1
C C5 0.6883(4) 0.2420(3) 0.6033(3) 0.0224(7) Uani d . . 1
C C6 0.2120(4) 0.0846(3) 0.7137(2) 0.0156(6) Uani d . . 1
C C7 0.1877(4) 0.0403(3) 0.6427(3) 0.0207(7) Uani d . . 1
H H7 0.2395 0.0619 0.5788 0.025 Uiso calc U R 1
C C8 0.0879(5) -0.0361(3) 0.6642(3) 0.0254(8) Uani d . . 1
H H8 0.0717 -0.0662 0.615 0.03 Uiso calc U R 1
C C9 0.0127(5) -0.0677(3) 0.7570(3) 0.0246(8) Uani d . . 1
H H9 -0.0559 -0.1193 0.7718 0.03 Uiso calc U R 1
C C10 0.0376(4) -0.0237(3) 0.8291(3) 0.0230(7) Uani d . . 1
H H10 -0.0132 -0.0459 0.8933 0.028 Uiso calc U R 1
C C11 0.1362(4) 0.0521(3) 0.8073(3) 0.0177(6) Uani d . . 1
H H11 0.1524 0.0822 0.8564 0.021 Uiso calc U R 1
C C12 0.5047(4) 0.1197(3) 0.8027(2) 0.0162(6) Uani d . . 1
H H12 0.5948 0.0493 0.8208 0.019 Uiso calc U R 1
C C13 0.4862(4) 0.1790(3) 0.8610(3) 0.0173(6) Uani d . . 1
C C14 0.6201(5) 0.1466(3) 0.9524(3) 0.0269(8) Uani d . . 1
H H14A 0.571 0.1131 1.0183 0.04 Uiso calc U R 1
H H14B 0.6485 0.2148 0.9487 0.04 Uiso calc U R 1
H H14C 0.7281 0.0907 0.9498 0.04 Uiso calc U R 1
C C15 0.3330(4) 0.2909(3) 0.8205(2) 0.0158(6) Uani d . . 1
C C16 0.4130(5) 0.3929(3) 0.7802(3) 0.0210(7) Uani d . . 1
H H16A 0.497 0.3836 0.7304 0.032 Uiso calc U R 1
H H16B 0.4746 0.3948 0.8398 0.032 Uiso calc U R 1
H H16C 0.3176 0.4646 0.7451 0.032 Uiso calc U R 1
C C17 0.2285(4) 0.2918(3) 0.7286(2) 0.0154(6) Uani d . . 1
C C18 0.0662(4) 0.3616(3) 0.6910(3) 0.0207(7) Uani d . . 1
H H18 0.0093 0.3658 0.6293 0.025 Uiso calc U R 1
C C19 -0.0287(5) 0.4337(3) 0.7448(3) 0.0275(8) Uani d . . 1
H H19A -0.1575 0.4442 0.7357 0.033 Uiso calc U R 1
H H19B -0.01 0.51 0.7121 0.033 Uiso calc U R 1
C C20 0.0373(4) 0.3790(3) 0.8606(3) 0.0225(7) Uani d . . 1
C C21 -0.0990(5) 0.4053(3) 0.9285(4) 0.0315(9) Uani d . . 1
C C22 -0.1627(7) 0.3889(4) 1.0975(4) 0.0500(13) Uani d . . 1
H H22A -0.2253 0.4706 1.0718 0.075 Uiso calc U R 1
H H22B -0.1017 0.3613 1.1681 0.075 Uiso calc U R 1
H H22C -0.248 0.347 1.0999 0.075 Uiso calc U R 1
C C23 0.2031(4) 0.3091(3) 0.8978(3) 0.0174(6) Uani d . . 1
C C24 0.2682(4) 0.2469(3) 1.0126(3) 0.0209(7) Uani d . . 1
C C25 0.4189(7) 0.2514(4) 1.1551(3) 0.0457(12) Uani d . . 1
H H25A 0.3231 0.234 1.1975 0.068 Uiso calc U R 1
H H25B 0.4648 0.304 1.1723 0.068 Uiso calc U R 1
H H25C 0.5144 0.1807 1.1701 0.068 Uiso calc U R 1
O O1 0.2983(3) 0.5008(2) 0.4847(2) 0.0310(6) Uani d . . 1
O O2 0.1437(4) 0.2649(2) 0.3773(2) 0.0366(7) Uani d . . 1
O O3 0.6770(4) 0.3155(3) 0.3155(2) 0.0447(8) Uani d . . 1
O O4 0.6587(3) -0.0208(2) 0.5828(2) 0.0273(6) Uani d . . 1
O O5 0.8015(3) 0.2427(2) 0.6529(2) 0.0379(7) Uani d . . 1
O O6 -0.2517(4) 0.4548(4) 0.8960(3) 0.0692(12) Uani d . . 1
O O7 -0.0336(4) 0.3708(2) 1.0271(2) 0.0386(7) Uani d . . 1
O O8 0.2539(3) 0.1539(2) 1.0672(2) 0.0277(6) Uani d . . 1
O O9 0.3514(4) 0.3042(2) 1.0445(2) 0.0302(6) Uani d . . 1
P P1 0.34699(10) 0.18246(7) 0.68725(6) 0.01362(15) Uani d . . 1

loop_
_atom_site_aniso_label
_atom_site_aniso_U_11
_atom_site_aniso_U_22
_atom_site_aniso_U_33
_atom_site_aniso_U_12
_atom_site_aniso_U_13
_atom_site_aniso_U_23
W1 0.01879(7) 0.01273(6) 0.01694(7) -0.00677(5) 0.00118(4) -0.00434(5)
C1 0.0193(16) 0.0179(16) 0.0208(17) -0.0093(13) -0.0049(13) -0.0019(13)
C2 0.0288(19) 0.0123(15) 0.0240(18) -0.0042(14) -0.0032(15) -0.0062(13)
C3 0.036(2) 0.0213(18) 0.033(2) -0.0141(16) 0.0110(17) -0.0099(16)
C4 0.0193(16) 0.0222(17) 0.0161(15) -0.0078(13) 0.0029(12) -0.0113(13)
C5 0.0163(16) 0.0133(15) 0.033(2) -0.0045(13) 0.0005(14) -0.0052(14)
C6 0.0144(15) 0.0111(14) 0.0195(16) -0.0041(11) -0.0003(12) -0.0042(12)
C7 0.0226(17) 0.0201(16) 0.0243(17) -0.0092(14) 0.0072(14) -0.0123(14)
C8 0.0289(19) 0.0245(18) 0.031(2) -0.0132(15) 0.0046(15) -0.0167(16)
C9 0.0232(18) 0.0191(17) 0.034(2) -0.0122(14) 0.0028(15) -0.0097(15)
C10 0.0199(17) 0.0202(17) 0.0228(17) -0.0068(13) 0.0019(13) -0.0024(14)
C11 0.0171(15) 0.0150(15) 0.0180(16) -0.0029(12) -0.0016(12) -0.0051(12)
C12 0.0136(14) 0.0134(14) 0.0177(15) -0.0019(12) 0.0005(12) -0.0039(12)
C13 0.0145(15) 0.0166(15) 0.0174(15) -0.0055(12) 0.0021(12) -0.0032(12)
C14 0.0234(18) 0.033(2) 0.0198(17) -0.0003(15) -0.0052(14) -0.0121(15)
C15 0.0157(15) 0.0136(14) 0.0180(15) -0.0037(12) 0.0006(12) -0.0069(12)
C16 0.0242(17) 0.0207(16) 0.0240(17) -0.0119(14) 0.0042(14) -0.0117(14)
C17 0.0176(15) 0.0121(14) 0.0184(15) -0.0061(12) 0.0011(12) -0.0071(12)
C18 0.0192(16) 0.0165(16) 0.0252(18) -0.0040(13) -0.0042(13) -0.0083(13)
C19 0.0198(17) 0.0218(18) 0.040(2) 0.0019(14) -0.0036(15) -0.0171(16)
C20 0.0205(17) 0.0160(16) 0.036(2) -0.0051(13) 0.0060(15) -0.0157(15)
C21 0.032(2) 0.030(2) 0.050(3) -0.0161(17) 0.0149(19) -0.0298(19)
C22 0.066(3) 0.037(2) 0.059(3) -0.023(2) 0.045(3) -0.028(2)
C23 0.0205(16) 0.0147(15) 0.0234(17) -0.0097(13) 0.0051(13) -0.0116(13)
C24 0.0221(17) 0.0211(17) 0.0241(17) -0.0085(14) 0.0104(14) -0.0126(14)
C25 0.059(3) 0.062(3) 0.025(2) -0.025(3) 0.000(2) -0.022(2)
O1 0.0298(14) 0.0148(12) 0.0426(16) -0.0041(11) -0.0086(12) -0.0075(11)
O2 0.0396(16) 0.0234(14) 0.0419(17) -0.0049(12) -0.0195(13) -0.0112(12)
O3 0.066(2) 0.0372(17) 0.0366(17) -0.0257(16) 0.0300(16) -0.0146(14)
O4 0.0301(14) 0.0185(13) 0.0337(15) -0.0014(11) -0.0033(11) -0.0149(11)
O5 0.0247(14) 0.0254(14) 0.0554(19) -0.0092(11) -0.0147(13) -0.0071(13)
O6 0.0238(17) 0.122(4) 0.100(3) -0.0087(19) 0.0113(18) -0.092(3)
O7 0.0426(17) 0.0275(15) 0.0392(17) -0.0013(13) 0.0228(14) -0.0135(13)
O8 0.0282(14) 0.0213(13) 0.0290(14) -0.0079(11) 0.0063(11) -0.0056(11)
O9 0.0425(16) 0.0353(15) 0.0233(13) -0.0208(13) 0.0076(12) -0.0165(12)
P1 0.0137(4) 0.0115(4) 0.0159(4) -0.0038(3) -0.0002(3) -0.0059(3)

loop_
_atom_type_symbol
_atom_type_description
_atom_type_scat_dispersion_real
_atom_type_scat_dispersion_imag
_atom_type_scat_source
C C 0.0033 0.0016 'International Tables Vol C Tables 4.2.6.8 and 6.1.1.4'
H H 0.0000 0.0000 'International Tables Vol C Tables 4.2.6.8 and 6.1.1.4'
O O 0.0106 0.0060 'International Tables Vol C Tables 4.2.6.8 and 6.1.1.4'
P P 0.1023 0.0942 'International Tables Vol C Tables 4.2.6.8 and 6.1.1.4'
W W -0.8490 6.8722 'International Tables Vol C Tables 4.2.6.8 and 6.1.1.4'

loop_
_geom_angle_atom_site_label_1
_geom_angle_atom_site_label_2
_geom_angle_atom_site_label_3
_geom_angle
C3 W1 C1 92.35(14)
C3 W1 C4 92.48(14)
C1 W1 C4 174.49(13)
C3 W1 C5 89.71(15)
C1 W1 C5 88.59(13)
C4 W1 C5 88.76(13)
C3 W1 C2 89.66(15)
C1 W1 C2 88.83(13)
C4 W1 C2 93.87(13)
C5 W1 C2 177.32(13)
C3 W1 P1 175.34(12)
C1 W1 P1 88.75(10)
C4 W1 P1 86.23(9)
C5 W1 P1 85.79(10)
C2 W1 P1 94.90(10)
O1 C1 W1 177.5(3)
O2 C2 W1 177.3(3)
O3 C3 W1 178.5(4)
O4 C4 W1 176.6(3)
O5 C5 W1 177.6(3)
C7 C6 C11 119.3(3)
C7 C6 P1 120.7(2)
C11 C6 P1 119.9(2)
C6 C7 C8 120.6(3)
C6 C7 H7 119.7
C8 C7 H7 119.7
C9 C8 C7 119.7(3)
C9 C8 H8 120.1
C7 C8 H8 120.1
C8 C9 C10 119.9(3)
C8 C9 H9 120.0
C10 C9 H9 120.0
C11 C10 C9 120.0(3)
C11 C10 H10 120.0
C9 C10 H10 120.0
C10 C11 C6 120.4(3)
C10 C11 H11 119.8
C6 C11 H11 119.8
C13 C12 P1 115.2(2)
C13 C12 H12 122.4
P1 C12 H12 122.4
C12 C13 C14 122.0(3)
C12 C13 C15 115.6(3)
C14 C13 C15 121.9(3)
C13 C14 H14A 109.5
C13 C14 H14B 109.5
H14A C14 H14B 109.5
C13 C14 H14C 109.5
H14A C14 H14C 109.5
H14B C14 H14C 109.5
C17 C15 C23 107.9(3)
C17 C15 C13 105.9(3)
C23 C15 C13 117.4(3)
C17 C15 C16 109.5(3)
C23 C15 C16 107.6(3)
C13 C15 C16 108.5(3)
C15 C16 H16A 109.5
C15 C16 H16B 109.5
H16A C16 H16B 109.5
C15 C16 H16C 109.5
H16A C16 H16C 109.5
H16B C16 H16C 109.5
C18 C17 C15 121.7(3)
C18 C17 P1 126.2(3)
C15 C17 P1 112.0(2)
C17 C18 C19 120.7(3)
C17 C18 H18 119.6
C19 C18 H18 119.6
C18 C19 C20 111.0(3)
C18 C19 H19A 109.4
C20 C19 H19A 109.4
C18 C19 H19B 109.4
C20 C19 H19B 109.4
H19A C19 H19B 108.0
C23 C20 C21 123.9(4)
C23 C20 C19 121.8(3)
C21 C20 C19 114.2(3)
O6 C21 O7 123.4(4)
O6 C21 C20 123.0(4)
O7 C21 C20 113.5(3)
O7 C22 H22A 109.5
O7 C22 H22B 109.5
H22A C22 H22B 109.5
O7 C22 H22C 109.5
H22A C22 H22C 109.5
H22B C22 H22C 109.5
C20 C23 C24 123.1(3)
C20 C23 C15 119.3(3)
C24 C23 C15 117.6(3)
O8 C24 O9 124.8(3)
O8 C24 C23 123.7(3)
O9 C24 C23 111.4(3)
O9 C25 H25A 109.5
O9 C25 H25B 109.5
H25A C25 H25B 109.5
O9 C25 H25C 109.5
H25A C25 H25C 109.5
H25B C25 H25C 109.5
C21 O7 C22 115.5(4)
C24 O9 C25 115.9(3)
C12 P1 C17 89.97(15)
C12 P1 C6 104.31(14)
C17 P1 C6 105.54(14)
C12 P1 W1 114.53(10)
C17 P1 W1 117.82(10)
C6 P1 W1 119.99(11)

loop_
_geom_bond_atom_site_label_1
_geom_bond_atom_site_label_2
_geom_bond_distance
W1 C3 2.017(4)
W1 C1 2.036(4)
W1 C4 2.039(3)
W1 C5 2.041(4)
W1 C2 2.050(4)
W1 P1 2.5005(8)
C1 O1 1.140(4)
C2 O2 1.135(4)
C3 O3 1.141(4)
C4 O4 1.140(4)
C5 O5 1.140(4)
C6 C7 1.383(5)
C6 C11 1.391(4)
C6 P1 1.833(3)
C7 C8 1.396(5)
C7 H7 0.95
C8 C9 1.380(5)
C8 H8 0.95
C9 C10 1.394(5)
C9 H9 0.95
C10 C11 1.383(5)
C10 H10 0.95
C11 H11 0.95
C12 C13 1.330(5)
C12 P1 1.798(3)
C12 H12 0.95
C13 C14 1.505(5)
C13 C15 1.537(4)
C14 H14A 0.98
C14 H14B 0.98
C14 H14C 0.98
C15 C17 1.527(4)
C15 C23 1.530(4)
C15 C16 1.560(4)
C16 H16A 0.98
C16 H16B 0.98
C16 H16C 0.98
C17 C18 1.323(4)
C17 P1 1.809(3)
C18 C19 1.497(5)
C18 H18 0.95
C19 C20 1.511(5)
C19 H19A 0.99
C19 H19B 0.99
C20 C23 1.345(5)
C20 C21 1.494(5)
C21 O6 1.195(5)
C21 O7 1.323(5)
C22 O7 1.452(5)
C22 H22A 0.98
C22 H22B 0.98
C22 H22C 0.98
C23 C24 1.496(5)
C24 O8 1.207(4)
C24 O9 1.333(4)
C25 O9 1.450(5)
C25 H25A 0.98
C25 H25B 0.98
C25 H25C 0.98
